data_2016983
loop_
_publ_author_name
'Zhou, Shi'
'Liu, Bo'
'Li, Chuan-Bi'

_publ_section_title
;Poly[[[\m-1,1'-(butane-1,4-diyl)diimidazole-\k^2^<i>N</i>:<i>N</i>'](\m-cyclohexane-1,4-dicarboxylato-\k^4^<i>O</i>^1^,<i>O</i>^1'^:<i>O</i>^4^,<i>O</i>^4'^)cadmium(II)]
 hemihydrate]: a parallel interpenetrating two-dimensional (4,4) network
;
_journal_coeditor_code SK3286
_journal_issue 2
_journal_name_full 'Acta Crystallographica Section C'
_journal_page_first m107
_journal_page_last m109
_journal_paper_doi 10.1107/S0108270109002674
_journal_volume 65
_journal_year 2009
_chemical_formula_iupac '[Cd (C8 H10 O4) (C10 H14 N4)], 0.5H2 O'
_chemical_formula_moiety 'C18 H24 Cd N4 O4, 0.5(H2 O)'
_chemical_formula_sum 'C18 H25 Cd N4 O4.5'
_chemical_formula_weight 481.82
_chemical_name_systematic
;
Poly[[[\m-1,1'-(butane-1,4-diyl)diimidazole-\k^2^<i>N</i>:<i>N</i>']\
(\m-cyclohexane-1,4-dicarboxylato-\
\k^4^<i>O</i>^1^,<i>O</i>^1'^:<i>O</i>^4^,<i>O</i>^4'^)cadmium(II)]
hemihydrate]
;
_space_group_IT_number 14
_symmetry_cell_setting monoclinic
_symmetry_space_group_name_Hall '-P 2ybc'
_symmetry_space_group_name_H-M 'P 1 21/c 1'
_atom_sites_solution_hydrogens geom
_atom_sites_solution_primary direct
_atom_sites_solution_secondary difmap
_audit_creation_method SHELXL-97
_cell_angle_alpha 90.00
_cell_angle_beta 97.864(6)
_cell_angle_gamma 90.00
_cell_formula_units_Z 4
_cell_length_a 9.468(4)
_cell_length_b 12.339(5)
_cell_length_c 17.817(8)
_cell_measurement_reflns_used 3999
_cell_measurement_temperature 293(2)
_cell_measurement_theta_max 25.98
_cell_measurement_theta_min 1.08
_cell_volume 2061.9(15)
_computing_cell_refinement 'SAINT (Bruker, 1999)'
_computing_data_collection 'SMART (Bruker, 1997)'
_computing_data_reduction 'SAINT (Bruker, 1999)'
_computing_molecular_graphics 'SHELXTL-Plus (Sheldrick, 2008))'
_computing_publication_material 'publCIF (Westrip, 2009)'
_computing_structure_refinement 'SHELXL97 (Sheldrick, 2008)'
_computing_structure_solution 'SHELXS97 (Sheldrick, 2008)'
_diffrn_ambient_temperature 293(2)
_diffrn_measured_fraction_theta_full 0.997
_diffrn_measured_fraction_theta_max 0.987
_diffrn_measurement_device_type 'Bruker APEX diffractometer'
_diffrn_measurement_method '\f and \w scans'
_diffrn_radiation_monochromator graphite
_diffrn_radiation_source 'fine-focus sealed tube'
_diffrn_radiation_type MoK\a
_diffrn_radiation_wavelength 0.71073
_diffrn_reflns_av_R_equivalents 0.0259
_diffrn_reflns_av_sigmaI/netI 0.0318
_diffrn_reflns_limit_h_max 11
_diffrn_reflns_limit_h_min -10
_diffrn_reflns_limit_k_max 14
_diffrn_reflns_limit_k_min -15
_diffrn_reflns_limit_l_max 16
_diffrn_reflns_limit_l_min -21
_diffrn_reflns_number 11154
_diffrn_reflns_theta_full 25.00
_diffrn_reflns_theta_max 25.98
_diffrn_reflns_theta_min 2.01
_diffrn_standards_decay_% 0
_diffrn_standards_interval_count 0
_diffrn_standards_interval_time 0
_diffrn_standards_number 0
_exptl_absorpt_coefficient_mu 1.092
_exptl_absorpt_correction_T_max 0.821
_exptl_absorpt_correction_T_min 0.755
_exptl_absorpt_correction_type multi-scan
_exptl_absorpt_process_details '(SADABS; Sheldrick, 1996)'
_exptl_crystal_colour colorless
_exptl_crystal_density_diffrn 1.552
_exptl_crystal_density_method 'not measured'
_exptl_crystal_description block
_exptl_crystal_F_000 980
_exptl_crystal_size_max 0.25
_exptl_crystal_size_mid 0.21
_exptl_crystal_size_min 0.18
_refine_diff_density_max 0.566
_refine_diff_density_min -0.244
_refine_ls_extinction_method none
_refine_ls_goodness_of_fit_ref 1.037
_refine_ls_hydrogen_treatment mixed
_refine_ls_matrix_type full
_refine_ls_number_parameters 259
_refine_ls_number_reflns 3999
_refine_ls_number_restraints 4
_refine_ls_restrained_S_all 1.037
_refine_ls_R_factor_all 0.0422
_refine_ls_R_factor_gt 0.0343
_refine_ls_shift/su_max 0.001
_refine_ls_shift/su_mean 0.000
_refine_ls_structure_factor_coef Fsqd
_refine_ls_weighting_details 'calc w=1/[\s^2^(Fo^2^)+(0.0423P)^2^+0.4711P] where P=(Fo^2^+2Fc^2^)/3'
_refine_ls_weighting_scheme calc
_refine_ls_wR_factor_gt 0.0772
_refine_ls_wR_factor_ref 0.0808
_reflns_number_gt 3391
_reflns_number_total 3999
_reflns_threshold_expression I>2\s(I)
_cod_data_source_file sk3286.cif
_cod_data_source_block I
_cod_depositor_comments
;
The following automatic conversions were performed:
'_symmetry_cell_setting' value 'Monoclinic' changed to 'monoclinic'
according to '/home/saulius/struct/CIF-dictionaries/cif_core.dic'
dictionary named 'cif_core.dic' version 2.4.1 from 2010-06-29.

Automatic conversion script
Id: cif_fix_enum 1527 2010-12-29 10:47:43Z saulius 

The following automatic conversions were performed:

'_symmetry_cell_setting' value 'Monoclinic' changed to 'monoclinic'
according to /home/saulius/struct/CIF-dictionaries/cif_core.dic
dictionary named 'cif_core.dic' version 2.4.1 from 2010-06-29.

Automatic conversion script
Id: cif_fix_values 1715 2011-07-08 13:25:40Z adriana 
;
_cod_original_cell_volume 2061.8(15)
_cod_original_sg_symbol_H-M 'P 21/c'
_cod_original_formula_sum 'C18 H25 Cd N4 O4.50'
_cod_database_code 2016983
_cod_database_fobs_code 2016983

loop_
_symmetry_equiv_pos_as_xyz
'x, y, z'
'-x, y+1/2, -z+1/2'
'-x, -y, -z'
'x, -y-1/2, z-1/2'

loop_
_atom_site_type_symbol
_atom_site_label
_atom_site_fract_x
_atom_site_fract_y
_atom_site_fract_z
_atom_site_U_iso_or_equiv
_atom_site_adp_type
_atom_site_calc_flag
_atom_site_refinement_flags
_atom_site_occupancy
_atom_site_disorder_assembly
_atom_site_disorder_group
C C1 1.1390(3) -0.0285(3) 0.80746(18) 0.0399(7) Uani d . 1 . .
H H1 1.1430 -0.0409 0.7563 0.048 Uiso calc R 1 . .
C C2 1.0739(3) 0.0297(3) 0.91085(18) 0.0457(8) Uani d . 1 . .
H H2 1.0242 0.0659 0.9448 0.055 Uiso calc R 1 . .
C C3 1.1876(4) -0.0359(3) 0.93002(18) 0.0458(8) Uani d . 1 . .
H H3 1.2296 -0.0531 0.9788 0.055 Uiso calc R 1 . .
C C4 1.3434(3) -0.1493(3) 0.8550(2) 0.0428(8) Uani d . 1 . .
H H4A 1.3342 -0.1729 0.8026 0.051 Uiso calc R 1 . .
H H4B 1.3329 -0.2126 0.8861 0.051 Uiso calc R 1 . .
C C5 1.4916(3) -0.1011(3) 0.87738(19) 0.0400(7) Uani d . 1 . .
H H5A 1.5030 -0.0793 0.9302 0.048 Uiso calc R 1 . .
H H5B 1.5030 -0.0375 0.8469 0.048 Uiso calc R 1 . .
C C6 1.6052(3) -0.1858(3) 0.86523(19) 0.0425(8) Uani d . 1 . .
H H6A 1.5865 -0.2520 0.8915 0.051 Uiso calc R 1 . .
H H6B 1.5984 -0.2023 0.8116 0.051 Uiso calc R 1 . .
C C7 1.7524(4) -0.1480(3) 0.8931(2) 0.0519(9) Uani d . 1 . .
H H7A 1.7703 -0.0812 0.8673 0.062 Uiso calc R 1 . .
H H7B 1.7592 -0.1322 0.9468 0.062 Uiso calc R 1 . .
C C8 1.9233(4) -0.3027(3) 0.9316(2) 0.0529(9) Uani d . 1 . .
H H8 1.9038 -0.3130 0.9808 0.064 Uiso calc R 1 . .
C C9 1.9195(3) -0.2421(3) 0.81756(19) 0.0427(8) Uani d . 1 . .
H H9 1.8949 -0.2015 0.7737 0.051 Uiso calc R 1 . .
C C10 2.0164(4) -0.3586(3) 0.89630(19) 0.0495(9) Uani d . 1 . .
H H10 2.0737 -0.4148 0.9178 0.059 Uiso calc R 1 . .
C C11 0.7527(3) 0.2311(3) 0.87430(18) 0.0404(8) Uani d . 1 . .
C C12 0.6999(4) 0.2971(3) 0.93664(18) 0.0510(9) Uani d . 1 . .
H H12 0.7580 0.2756 0.9841 0.061 Uiso calc R 1 . .
C C13 0.5454(4) 0.2685(3) 0.9449(2) 0.0655(11) Uani d . 1 . .
H H13A 0.5347 0.1904 0.9443 0.079 Uiso calc R 1 . .
H H13B 0.5241 0.2947 0.9935 0.079 Uiso calc R 1 . .
C C14 0.4403(4) 0.3172(3) 0.8824(2) 0.0562(10) Uani d . 1 . .
H H14A 0.3439 0.2988 0.8906 0.067 Uiso calc R 1 . .
H H14B 0.4565 0.2872 0.8340 0.067 Uiso calc R 1 . .
C C15 0.4566(4) 0.4401(3) 0.88090(19) 0.0468(8) Uani d . 1 . .
H H15 0.4447 0.4657 0.9317 0.056 Uiso calc R 1 . .
C C16 0.3455(3) 0.4993(3) 0.82619(19) 0.0433(8) Uani d . 1 . .
C C17 0.6080(4) 0.4689(3) 0.8693(2) 0.0538(9) Uani d . 1 . .
H H17A 0.6191 0.5470 0.8709 0.065 Uiso calc R 1 . .
H H17B 0.6251 0.4442 0.8196 0.065 Uiso calc R 1 . .
C C18 0.7180(4) 0.4180(3) 0.9294(2) 0.0616(11) Uani d . 1 . .
H H18A 0.8126 0.4328 0.9168 0.074 Uiso calc R 1 . .
H H18B 0.7108 0.4517 0.9779 0.074 Uiso calc R 1 . .
N N1 1.0436(3) 0.0345(2) 0.83359(14) 0.0391(6) Uani d . 1 . .
N N2 1.2285(3) -0.0718(2) 0.86376(14) 0.0361(6) Uani d . 1 . .
N N3 1.8632(3) -0.2279(2) 0.88104(15) 0.0410(6) Uani d . 1 . .
N N4 2.0147(3) -0.3208(2) 0.82413(15) 0.0402(6) Uani d . 1 . .
O O1 0.8117(2) 0.27688(18) 0.82333(13) 0.0481(6) Uani d D 1 . .
O O2 0.7399(3) 0.13002(19) 0.87639(16) 0.0589(7) Uani d . 1 . .
O O1W 1.0816(5) 0.3499(5) 0.8937(2) 0.0533(13) Uani d PD 0.50 . .
H HW11 1.119(7) 0.375(6) 0.858(3) 0.080 Uiso d PD 0.50 . .
H HW12 1.003(4) 0.324(6) 0.875(3) 0.080 Uiso d PD 0.50 . .
O O3 0.2411(3) 0.4501(2) 0.79178(14) 0.0594(7) Uani d . 1 . .
O O4 0.3583(3) 0.5981(2) 0.81789(19) 0.0782(10) Uani d . 1 . .
Cd Cd1 0.85413(2) 0.114714(17) 0.763790(12) 0.03428(9) Uani d . 1 . .

loop_
_atom_site_aniso_label
_atom_site_aniso_U_11
_atom_site_aniso_U_22
_atom_site_aniso_U_33
_atom_site_aniso_U_12
_atom_site_aniso_U_13
_atom_site_aniso_U_23
C1 0.0358(17) 0.051(2) 0.0328(17) 0.0069(14) 0.0028(14) -0.0048(14)
C2 0.0441(19) 0.055(2) 0.0389(19) 0.0157(16) 0.0077(15) -0.0038(15)
C3 0.049(2) 0.053(2) 0.0341(18) 0.0135(16) 0.0009(15) -0.0019(15)
C4 0.0351(18) 0.0407(18) 0.051(2) 0.0112(14) 0.0015(15) -0.0062(15)
C5 0.0313(17) 0.0393(18) 0.049(2) 0.0052(13) 0.0043(14) -0.0042(14)
C6 0.0355(18) 0.0431(19) 0.049(2) 0.0064(14) 0.0059(15) -0.0049(15)
C7 0.0382(19) 0.046(2) 0.073(3) 0.0082(15) 0.0099(17) -0.0148(18)
C8 0.053(2) 0.066(2) 0.041(2) 0.0147(18) 0.0103(16) 0.0046(17)
C9 0.0413(18) 0.0432(19) 0.0434(19) 0.0099(15) 0.0057(15) 0.0089(15)
C10 0.048(2) 0.056(2) 0.043(2) 0.0179(17) 0.0012(16) 0.0069(16)
C11 0.0317(17) 0.0426(19) 0.0449(19) 0.0128(14) -0.0024(14) 0.0015(15)
C12 0.054(2) 0.064(2) 0.0330(18) 0.0278(18) -0.0022(15) -0.0006(16)
C13 0.069(3) 0.072(3) 0.060(2) 0.035(2) 0.029(2) 0.025(2)
C14 0.038(2) 0.056(2) 0.077(3) 0.0133(17) 0.0176(18) 0.0234(19)
C15 0.049(2) 0.049(2) 0.0415(19) 0.0180(16) 0.0002(15) -0.0063(15)
C16 0.0372(18) 0.043(2) 0.049(2) 0.0104(15) 0.0020(15) -0.0051(15)
C17 0.043(2) 0.039(2) 0.075(3) 0.0078(15) -0.0067(18) -0.0062(17)
C18 0.054(2) 0.061(2) 0.064(2) 0.0221(19) -0.0124(19) -0.0210(19)
N1 0.0317(14) 0.0458(16) 0.0390(15) 0.0079(12) 0.0018(11) -0.0025(12)
N2 0.0288(13) 0.0394(14) 0.0394(15) 0.0079(11) 0.0023(11) -0.0030(12)
N3 0.0305(14) 0.0430(16) 0.0503(17) 0.0058(11) 0.0082(12) -0.0053(12)
N4 0.0331(14) 0.0445(16) 0.0424(16) 0.0068(12) 0.0032(11) 0.0005(12)
O1 0.0574(15) 0.0419(13) 0.0465(14) 0.0014(11) 0.0126(11) 0.0010(10)
O2 0.0667(18) 0.0427(15) 0.0729(18) 0.0092(12) 0.0299(14) 0.0045(12)
O1W 0.030(2) 0.093(4) 0.037(3) -0.011(3) 0.008(2) 0.012(3)
O3 0.0550(16) 0.0496(16) 0.0669(17) -0.0052(12) -0.0149(13) 0.0098(12)
O4 0.0578(17) 0.0391(16) 0.124(3) 0.0078(12) -0.0364(17) 0.0052(15)
Cd1 0.02753(14) 0.03359(14) 0.04128(15) 0.00105(9) 0.00314(9) 0.00081(9)

loop_
_atom_type_symbol
_atom_type_description
_atom_type_scat_dispersion_real
_atom_type_scat_dispersion_imag
_atom_type_scat_source
C C 0.0033 0.0016 'International Tables Vol C Tables 4.2.6.8 and 6.1.1.4'
H H 0.0000 0.0000 'International Tables Vol C Tables 4.2.6.8 and 6.1.1.4'
N N 0.0061 0.0033 'International Tables Vol C Tables 4.2.6.8 and 6.1.1.4'
O O 0.0106 0.0060 'International Tables Vol C Tables 4.2.6.8 and 6.1.1.4'
Cd Cd -0.8075 1.2024 'International Tables Vol C Tables 4.2.6.8 and 6.1.1.4'

loop_
_geom_angle_atom_site_label_1
_geom_angle_atom_site_label_2
_geom_angle_atom_site_label_3
_geom_angle_site_symmetry_1
_geom_angle_site_symmetry_3
_geom_angle
_geom_angle_publ_flag
N1 C1 N2 . . 111.4(3) ?
N1 C1 H1 . . 124.3 ?
N2 C1 H1 . . 124.3 ?
C3 C2 N1 . . 109.3(3) ?
C3 C2 H2 . . 125.4 ?
N1 C2 H2 . . 125.4 ?
C2 C3 N2 . . 106.6(3) ?
C2 C3 H3 . . 126.7 ?
N2 C3 H3 . . 126.7 ?
N2 C4 C5 . . 112.7(3) ?
N2 C4 H4A . . 109.1 ?
C5 C4 H4A . . 109.1 ?
N2 C4 H4B . . 109.1 ?
C5 C4 H4B . . 109.1 ?
H4A C4 H4B . . 107.8 ?
C4 C5 C6 . . 109.6(3) ?
C4 C5 H5A . . 109.8 ?
C6 C5 H5A . . 109.8 ?
C4 C5 H5B . . 109.8 ?
C6 C5 H5B . . 109.8 ?
H5A C5 H5B . . 108.2 ?
C7 C6 C5 . . 112.4(3) ?
C7 C6 H6A . . 109.1 ?
C5 C6 H6A . . 109.1 ?
C7 C6 H6B . . 109.1 ?
C5 C6 H6B . . 109.1 ?
H6A C6 H6B . . 107.9 ?
N3 C7 C6 . . 113.2(3) ?
N3 C7 H7A . . 108.9 ?
C6 C7 H7A . . 108.9 ?
N3 C7 H7B . . 108.9 ?
C6 C7 H7B . . 108.9 ?
H7A C7 H7B . . 107.8 ?
C10 C8 N3 . . 106.3(3) ?
C10 C8 H8 . . 126.8 ?
N3 C8 H8 . . 126.8 ?
N4 C9 N3 . . 111.8(3) ?
N4 C9 H9 . . 124.1 ?
N3 C9 H9 . . 124.1 ?
C8 C10 N4 . . 110.0(3) ?
C8 C10 H10 . . 125.0 ?
N4 C10 H10 . . 125.0 ?
O2 C11 O1 . . 121.3(3) ?
O2 C11 C12 . . 118.0(3) ?
O1 C11 C12 . . 120.6(3) ?
O2 C11 Cd1 . . 62.68(18) ?
O1 C11 Cd1 . . 58.67(17) ?
C12 C11 Cd1 . . 178.5(2) ?
C18 C12 C11 . . 114.5(3) ?
C18 C12 C13 . . 110.9(3) ?
C11 C12 C13 . . 111.2(3) ?
C18 C12 H12 . . 106.5 ?
C11 C12 H12 . . 106.5 ?
C13 C12 H12 . . 106.5 ?
C14 C13 C12 . . 112.3(3) ?
C14 C13 H13A . . 109.2 ?
C12 C13 H13A . . 109.2 ?
C14 C13 H13B . . 109.2 ?
C12 C13 H13B . . 109.2 ?
H13A C13 H13B . . 107.9 ?
C13 C14 C15 . . 110.4(3) ?
C13 C14 H14A . . 109.6 ?
C15 C14 H14A . . 109.6 ?
C13 C14 H14B . . 109.6 ?
C15 C14 H14B . . 109.6 ?
H14A C14 H14B . . 108.1 ?
C17 C15 C16 . . 112.6(3) ?
C17 C15 C14 . . 109.6(3) ?
C16 C15 C14 . . 115.3(3) ?
C17 C15 H15 . . 106.3 ?
C16 C15 H15 . . 106.3 ?
C14 C15 H15 . . 106.3 ?
O4 C16 O3 . . 120.4(3) ?
O4 C16 C15 . . 118.7(3) ?
O3 C16 C15 . . 120.9(3) ?
O4 C16 Cd1 . 2_656 58.86(18) ?
O3 C16 Cd1 . 2_656 61.54(17) ?
C15 C16 Cd1 . 2_656 176.1(2) ?
C15 C17 C18 . . 112.1(3) ?
C15 C17 H17A . . 109.2 ?
C18 C17 H17A . . 109.2 ?
C15 C17 H17B . . 109.2 ?
C18 C17 H17B . . 109.2 ?
H17A C17 H17B . . 107.9 ?
C12 C18 C17 . . 113.1(3) ?
C12 C18 H18A . . 109.0 ?
C17 C18 H18A . . 109.0 ?
C12 C18 H18B . . 109.0 ?
C17 C18 H18B . . 109.0 ?
H18A C18 H18B . . 107.8 ?
C1 N1 C2 . . 105.6(3) ?
C1 N1 Cd1 . . 126.2(2) ?
C2 N1 Cd1 . . 127.8(2) ?
C1 N2 C3 . . 107.1(3) ?
C1 N2 C4 . . 125.7(3) ?
C3 N2 C4 . . 127.1(3) ?
C9 N3 C8 . . 107.1(3) ?
C9 N3 C7 . . 126.1(3) ?
C8 N3 C7 . . 126.8(3) ?
C9 N4 C10 . . 104.7(3) ?
C9 N4 Cd1 . 2_846 128.9(2) ?
C10 N4 Cd1 . 2_846 126.3(2) ?
C11 O1 Cd1 . . 93.70(19) ?
C11 O2 Cd1 . . 89.8(2) ?
HW11 O1W HW12 . . 107(3) ?
C16 O3 Cd1 . 2_656 91.0(2) ?
C16 O4 Cd1 . 2_656 94.1(2) ?
N1 Cd1 N4 . 2_856 93.72(10) y
N1 Cd1 O4 . 2_646 149.02(9) y
N4 Cd1 O4 2_856 2_646 96.15(11) y
N1 Cd1 O1 . . 107.38(9) y
N4 Cd1 O1 2_856 . 99.10(9) y
O4 Cd1 O1 2_646 . 99.95(9) y
N1 Cd1 O3 . 2_646 94.69(9) y
N4 Cd1 O3 2_856 2_646 102.91(10) y
O4 Cd1 O3 2_646 2_646 54.48(9) y
O1 Cd1 O3 . 2_646 147.59(9) y
N1 Cd1 O2 . . 89.38(9) y
N4 Cd1 O2 2_856 . 153.55(9) y
O4 Cd1 O2 2_646 . 94.55(12) y
O1 Cd1 O2 . . 55.14(8) y
O3 Cd1 O2 2_646 . 103.00(9) y

loop_
_geom_bond_atom_site_label_1
_geom_bond_atom_site_label_2
_geom_bond_site_symmetry_2
_geom_bond_distance
_geom_bond_publ_flag
C1 N1 . 1.323(4) ?
C1 N2 . 1.334(4) ?
C1 H1 . 0.9300 ?
C2 C3 . 1.353(4) ?
C2 N1 . 1.369(4) ?
C2 H2 . 0.9300 ?
C3 N2 . 1.366(4) ?
C3 H3 . 0.9300 ?
C4 N2 . 1.473(4) ?
C4 C5 . 1.526(4) ?
C4 H4A . 0.9700 ?
C4 H4B . 0.9700 ?
C5 C6 . 1.536(4) ?
C5 H5A . 0.9700 ?
C5 H5B . 0.9700 ?
C6 C7 . 1.488(5) ?
C6 H6A . 0.9700 ?
C6 H6B . 0.9700 ?
C7 N3 . 1.477(4) ?
C7 H7A . 0.9700 ?
C7 H7B . 0.9700 ?
C8 C10 . 1.341(5) ?
C8 N3 . 1.359(4) ?
C8 H8 . 0.9300 ?
C9 N4 . 1.320(4) ?
C9 N3 . 1.326(4) ?
C9 H9 . 0.9300 ?
C10 N4 . 1.365(4) ?
C10 H10 . 0.9300 ?
C11 O2 . 1.255(4) ?
C11 O1 . 1.262(4) ?
C11 C12 . 1.516(4) ?
C11 Cd1 . 2.716(3) ?
C12 C18 . 1.509(5) ?
C12 C13 . 1.531(5) ?
C12 H12 . 0.9800 ?
C13 C14 . 1.513(5) ?
C13 H13A . 0.9700 ?
C13 H13B . 0.9700 ?
C14 C15 . 1.525(5) ?
C14 H14A . 0.9700 ?
C14 H14B . 0.9700 ?
C15 C17 . 1.518(5) ?
C15 C16 . 1.520(4) ?
C15 H15 . 0.9800 ?
C16 O4 . 1.236(4) ?
C16 O3 . 1.248(4) ?
C16 Cd1 2_656 2.709(3) ?
C17 C18 . 1.523(5) ?
C17 H17A . 0.9700 ?
C17 H17B . 0.9700 ?
C18 H18A . 0.9700 ?
C18 H18B . 0.9700 ?
O1W HW11 . 0.838(10) ?
O1W HW12 . 0.837(8) ?
Cd1 N1 . 2.265(2) y
Cd1 N4 2_856 2.272(3) y
Cd1 O1 . 2.325(2) y
Cd1 O2 . 2.414(3) y
Cd1 O4 2_646 2.325(3) y
Cd1 O3 2_646 2.382(3) y

loop_
_geom_hbond_atom_site_label_D
_geom_hbond_atom_site_label_H
_geom_hbond_atom_site_label_A
_geom_hbond_site_symmetry_A
_geom_hbond_distance_DH
_geom_hbond_distance_HA
_geom_hbond_distance_DA
_geom_hbond_angle_DHA
O1W HW11 O3 1_655 0.838(10) 1.982(18) 2.803(5) 166(6)
O1W HW12 O1 . 0.837(8) 2.001(9) 2.835(5) 173(6)
